data_2104083
loop_
_publ_author_name
'Rowda, Budwy'
'Avdeev, Maxim'
'Lee, Peter L.'
'Henry, Paul F.'
'Ling, Chris D.'

_publ_section_title
;
 Structures of 6<i>H</i> perovskites Ba~3~CaSb~2~O~9~ and
 Ba~3~SrSb~2~O~9~ determined by synchrotron X-ray diffraction, neutron
 powder diffraction and <i>ab initio</i> calculations
;
_journal_coeditor_code KD5019
_journal_issue 2
_journal_name_full 'Acta Crystallographica Section B'
_journal_page_first 154
_journal_page_last 159
_journal_paper_doi 10.1107/S0108768108005041
_journal_volume 64
_journal_year 2008
_chemical_formula_sum 'Ba3 O9 Sb2 Sr'
_chemical_formula_weight 887.10
_chemical_name_systematic ' ?'
_space_group_IT_number 2
_symmetry_cell_setting triclinic
_symmetry_space_group_name_Hall '-P 1'
_symmetry_space_group_name_H-M 'P -1'
_audit_creation_method 'from EXP file using GSAS2CIF'
_cell_angle_alpha 89.175(2)
_cell_angle_beta 88.485(2)
_cell_angle_gamma 119.7431(11)
_cell_formula_units_Z 2
_cell_length_a 6.08467(15)
_cell_length_b 6.08608(15)
_cell_length_c 15.1934(3)
_cell_measurement_temperature 298
_cell_volume 488.10(2)
_computing_structure_refinement GSAS
_diffrn_ambient_temperature 298
_diffrn_radiation_probe neutron
_diffrn_radiation_type neutron
_diffrn_radiation_wavelength 1.597248
_exptl_absorpt_coefficient_mu 0.00233
_exptl_absorpt_correction_T_max 0.18956
_exptl_absorpt_correction_T_min 0.08137
_exptl_absorpt_process_details
;   GSAS Absorption/surface roughness correction: function number 0
 Debye-Scherrer absorption correction
Term (= MU.r/wave) =      1.0000
Correction is not refined.
;
_refine_ls_goodness_of_fit_all 0.40
_refine_ls_matrix_type full
_refine_ls_number_parameters 76
_refine_ls_number_restraints 0
_refine_ls_shift/su_max 0.04
_refine_ls_shift/su_mean 0.01
_reflns_number_total 1906
_cod_data_source_file kd5019.cif
_cod_data_source_block BA3SRSB2O9
_cod_original_cell_volume 488.099(19)
_cod_database_code 2104083

loop_
_symmetry_equiv_pos_site_id
_symmetry_equiv_pos_as_xyz
1 +x,+y,+z
-1 -x,-y,-z

loop_
_atom_site_type_symbol
_atom_site_label
_atom_site_fract_x
_atom_site_fract_y
_atom_site_fract_z
_atom_site_U_iso_or_equiv
_atom_site_thermal_displace_type
_atom_site_occupancy
Ba Ba1 0.9851(17) 0.0034(18) 0.7502(7) 0.0267(14) Uiso 1.0
Ba Ba2 0.3469(15) 0.6798(17) 0.9008(6) 0.0268(17) Uiso 1.0
Ba Ba3 0.3194(15) 0.6562(14) 0.5962(5) 0.0204(14) Uiso 1.0
O O1 0.5313(13) 0.4866(13) 0.7518(6) 0.0286(14) Uiso 1.0
O O2 0.5176(14) 0.0477(13) 0.7644(5) 0.0258(14) Uiso 1.0
O O3 0.8774(14) 0.2159(15) 0.8982(5) 0.0321(17) Uiso 1.0
O O4 0.4256(13) 0.2380(14) 0.9308(5) 0.0283(16) Uiso 1.0
O O5 0.8926(14) 0.6939(14) 0.8898(6) 0.0293(15) Uiso 1.0
O O6 0.9526(12) 0.4688(13) 0.7325(5) 0.0221(13) Uiso 1.0
O O7 0.7512(13) 0.1069(14) 0.5942(5) 0.0261(15) Uiso 1.0
O O8 0.7823(15) 0.5850(14) 0.5730(6) 0.0322(17) Uiso 1.0
O O9 0.3062(13) 0.1462(14) 0.6116(5) 0.0267(15) Uiso 1.0
Sb Sb1 0.3089(13) 0.6474(14) 0.1562(5) 0.0186(11) Uiso 1.0
Sb Sb2 0.3616(14) 0.6910(14) 0.3422(5) 0.0176(11) Uiso 1.0
Sr Sr1 0.0 0.0 0.0 0.0219(15) Uiso 1.0
Sr Sr2 0.0 0.0 0.5 0.0131(12) Uiso 1.0

loop_
_atom_type_symbol
_atom_type_scat_source
Ba International_Tables_Vol_C
O International_Tables_Vol_C
Sb International_Tables_Vol_C
Sr International_Tables_Vol_C
